data_7060148
loop_
_publ_author_name
'Aldoshin, Sergey'
'Ivakhnenko, Eugeny'
'Shilov, Gennadii'
'Tkachev, Valerii'
'Utenyshev, Andrei'
'Palii, Andreii'
'Dorovatovskii, Pavel'
'Kovalenko, Anastasiia'
'Morgunov, Roman'
'Metelitsa, Anatoly'
'Minkin, Vladimir'

_publ_section_title
;
 Synthesis, crystal molecular structure, and magnetic characteristics of
 coordination polymers formed by Co(ii) diketonates with pentaheterocyclic
 triphenodioxazines
;
_journal_issue 1
_journal_name_full 'New Journal of Chemistry'
_journal_page_first 304
_journal_page_last 313
_journal_paper_doi 10.1039/D0NJ05279E
_journal_volume 45
_journal_year 2021
_chemical_formula_moiety 'C36 H34 Co F6 N2 O6'
_chemical_formula_sum 'C36 H34 Co F6 N2 O6'
_chemical_formula_weight 763.58
_space_group_crystal_system triclinic
_space_group_IT_number 2
_space_group_name_Hall '-P 1'
_space_group_name_H-M_alt 'P -1'
_atom_sites_solution_hydrogens geom
_atom_sites_solution_primary direct
_atom_sites_solution_secondary difmap
_audit_creation_method SHELXL-97
_audit_update_record
;
2020-10-08 deposited with the CCDC.	2020-11-20 downloaded from the CCDC.
;
_cell_angle_alpha 94.41(3)
_cell_angle_beta 97.43(3)
_cell_angle_gamma 105.87(3)
_cell_formula_units_Z 2
_cell_length_a 9.4160(19)
_cell_length_b 13.569(3)
_cell_length_c 14.140(3)
_cell_measurement_reflns_used 500
_cell_measurement_temperature 100(2)
_cell_measurement_theta_max 31.014
_cell_measurement_theta_min 1.631
_cell_volume 1711.2(7)
_computing_structure_refinement 'SHELXL-97 (Sheldrick, 1997)'
_computing_structure_solution 'SHELXS-97 (Sheldrick, 1990)'
_diffrn_ambient_temperature 100(2)
_diffrn_measured_fraction_theta_full 0.961
_diffrn_measured_fraction_theta_max 0.961
_diffrn_measurement_device_type 'Rayonix SX165 CCD'
_diffrn_measurement_method /f
_diffrn_radiation_monochromator graphite
_diffrn_radiation_type synchrotron
_diffrn_radiation_wavelength 0.79272
_diffrn_reflns_av_R_equivalents 0.0412
_diffrn_reflns_av_sigmaI/netI 0.0441
_diffrn_reflns_limit_h_max 12
_diffrn_reflns_limit_h_min -12
_diffrn_reflns_limit_k_max 15
_diffrn_reflns_limit_k_min -17
_diffrn_reflns_limit_l_max 18
_diffrn_reflns_limit_l_min -18
_diffrn_reflns_number 20422
_diffrn_reflns_theta_full 31.01
_diffrn_reflns_theta_max 31.014
_diffrn_reflns_theta_min 1.631
_exptl_absorpt_coefficient_mu 0.785
_exptl_absorpt_correction_T_max 0.0226
_exptl_absorpt_correction_T_min 0.0083
_exptl_absorpt_correction_type empirical
_exptl_crystal_colour 'clear red'
_exptl_crystal_density_diffrn 1.482
_exptl_crystal_density_method 'not measured'
_exptl_crystal_description prism
_exptl_crystal_F_000 786
_exptl_crystal_size_max 0.15
_exptl_crystal_size_mid 0.05
_exptl_crystal_size_min 0.02
_refine_diff_density_max 0.480
_refine_diff_density_min -0.866
_refine_diff_density_rms 0.065
_refine_ls_extinction_method none
_refine_ls_goodness_of_fit_ref 1.031
_refine_ls_hydrogen_treatment mixed
_refine_ls_matrix_type full
_refine_ls_number_parameters 580
_refine_ls_number_reflns 7564
_refine_ls_number_restraints 0
_refine_ls_restrained_S_all 1.031
_refine_ls_R_factor_all 0.0755
_refine_ls_R_factor_gt 0.0552
_refine_ls_shift/su_max 0.000
_refine_ls_shift/su_mean 0.000
_refine_ls_structure_factor_coef Fsqd
_refine_ls_weighting_details 'calc w=1/[\s^2^(Fo^2^)+(0.0925P)^2^+0.8444P] where P=(Fo^2^+2Fc^2^)/3'
_refine_ls_weighting_scheme calc
_refine_ls_wR_factor_gt 0.1498
_refine_ls_wR_factor_ref 0.1652
_reflns_number_gt 5491
_reflns_number_total 7564
_reflns_threshold_expression >2sigma(I)
_cod_data_source_file d0nj05279e5.cif
_cod_data_source_block 105ah
_cod_depositor_comments 'Adding full bibliography for 7060147--7060150.cif.'
_cod_original_cell_volume 1711.2(6)
_cod_database_code 7060148
_shelx_space_group_comment
;
The symmetry employed for this shelxl refinement is uniquely defined
by the following loop, which should always be used as a source of
symmetry information in preference to the above space-group names.
They are only intended as comments.
;

loop_
_space_group_symop_operation_xyz
'x, y, z'
'-x, -y, -z'

loop_
_atom_site_label
_atom_site_type_symbol
_atom_site_fract_x
_atom_site_fract_y
_atom_site_fract_z
_atom_site_U_iso_or_equiv
_atom_site_adp_type
_atom_site_occupancy
_atom_site_symmetry_multiplicity
_atom_site_calc_flag
_atom_site_refinement_flags
_atom_site_disorder_assembly
_atom_site_disorder_group
Co1 Co 1.0000 0.5000 0.5000 0.03380(14) Uani 1 2 d S . .
Co2 Co 0.5000 0.5000 1.0000 0.03059(14) Uani 1 2 d S . .
O5 O 0.28708(19) 0.40780(13) 0.97718(12) 0.0334(4) Uani 1 1 d . . .
O6 O 0.4301(2) 0.59251(14) 0.90979(13) 0.0363(4) Uani 1 1 d . . .
N2 N 0.5606(2) 0.39942(15) 0.87589(15) 0.0312(4) Uani 1 1 d . O .
O2 O 0.6881(2) 0.28551(13) 0.75005(13) 0.0363(4) Uani 1 1 d . . .
O1 O 0.80229(19) 0.70223(12) 0.75567(12) 0.0325(4) Uani 1 1 d . O .
O4 O 0.7834(2) 0.41106(14) 0.47358(13) 0.0363(4) Uani 1 1 d . . .
O3 O 0.9390(2) 0.59575(15) 0.41077(13) 0.0386(4) Uani 1 1 d . . .
N1 N 0.9269(2) 0.59180(16) 0.62706(15) 0.0321(4) Uani 1 1 d . . .
C35 C 0.0261(3) 0.3474(2) 0.9412(2) 0.0499(7) Uani 1 1 d . . .
F7 F 0.0213(3) 0.3355(3) 1.0369(3) 0.0501(8) Uani 0.50 1 d P A 1
F9 F -0.0936(3) 0.3842(3) 0.9176(3) 0.0512(9) Uani 0.50 1 d P A 1
F8 F 0.0108(5) 0.2644(3) 0.8959(4) 0.0844(16) Uani 0.50 1 d P A 1
H35A H 0.0458 0.2923 0.9746 0.127 Uiso 0.50 1 d P B 2
H35B H 0.0000 0.3784 0.9748 0.127 Uiso 0.50 1 d P C 2
H35C H 0.0000 0.3204 0.8773 0.127 Uiso 0.50 1 d P D 2
C32 C 0.1729(3) 0.4283(2) 0.93712(18) 0.0364(5) Uani 1 1 d . A .
C33 C 0.1685(3) 0.5148(2) 0.8916(2) 0.0456(6) Uani 1 1 d . . .
H33 H 0.0739 0.5226 0.8669 0.055 Uiso 1 1 calc R A .
C34 C 0.2978(3) 0.5911(2) 0.8806(2) 0.0408(6) Uani 1 1 d . A .
C36 C 0.2800(4) 0.6815(3) 0.8289(3) 0.0570(8) Uani 1 1 d . . .
F10 F 0.1422(6) 0.6941(4) 0.8288(5) 0.0970(18) Uani 0.50 1 d P A 1
F12 F 0.3155(10) 0.6849(5) 0.7560(5) 0.138(3) Uani 0.50 1 d P A 1
F11 F 0.3565(8) 0.7707(4) 0.8880(5) 0.125(3) Uani 0.50 1 d P A 1
H36A H 0.3771 0.7278 0.8261 0.188 Uiso 0.50 1 d P E 2
H36B H 0.2292 0.6569 0.7641 0.188 Uiso 0.50 1 d P F 2
H36C H 0.2234 0.7179 0.8616 0.188 Uiso 0.50 1 d P G 2
C14 C 0.5324(3) 0.29208(19) 0.87212(18) 0.0330(5) Uani 1 1 d . . .
C15 C 0.4354(3) 0.2350(2) 0.9284(2) 0.0397(6) Uani 1 1 d . . .
H15 H 0.3862 0.2693 0.9688 0.048 Uiso 1 1 calc R . .
C16 C 0.4103(3) 0.1299(2) 0.9257(2) 0.0451(7) Uani 1 1 d . . .
H16 H 0.3450 0.0925 0.9649 0.054 Uiso 1 1 calc R . .
C17 C 0.4798(3) 0.0780(2) 0.8662(2) 0.0444(6) Uani 1 1 d . . .
H17 H 0.4624 0.0055 0.8652 0.053 Uiso 1 1 calc R . .
C18 C 0.5741(3) 0.1318(2) 0.8088(2) 0.0405(6) Uani 1 1 d . . .
H18 H 0.6224 0.0970 0.7681 0.049 Uiso 1 1 calc R . .
C13 C 0.5973(3) 0.23721(19) 0.81132(18) 0.0335(5) Uani 1 1 d . . .
C4 C 0.7131(3) 0.38904(18) 0.74912(17) 0.0299(5) Uani 1 1 d . O .
C3 C 0.8030(3) 0.43509(18) 0.68820(17) 0.0325(5) Uani 1 1 d . . .
H3 H 0.8425 0.3945 0.6468 0.039 Uiso 1 1 calc R . .
C2 C 0.8390(3) 0.54379(18) 0.68543(17) 0.0299(5) Uani 1 1 d . O .
C31 C 0.5221(3) 0.3593(3) 0.4373(2) 0.0495(7) Uani 1 1 d . . .
F5 F 0.5236(4) 0.3309(4) 0.5249(3) 0.0675(11) Uani 0.50 1 d P H 1
F6 F 0.4989(6) 0.2850(4) 0.3753(4) 0.0908(17) Uani 0.50 1 d P H 1
F4 F 0.4140(5) 0.4069(4) 0.4256(3) 0.0740(12) Uani 0.50 1 d P H 1
H31A H 0.5361 0.3028 0.4705 0.111 Uiso 0.50 1 d P I 2
H31B H 0.4621 0.3933 0.4701 0.111 Uiso 0.50 1 d P J 2
H31C H 0.4719 0.3336 0.3728 0.111 Uiso 0.50 1 d P K 2
C29 C 0.6726(3) 0.4352(2) 0.43429(19) 0.0410(6) Uani 1 1 d . H .
C28 C 0.6758(4) 0.5228(2) 0.3889(2) 0.0534(8) Uani 1 1 d . . .
H28 H 0.5836 0.5335 0.3633 0.064 Uiso 1 1 calc R H .
C27 C 0.8088(3) 0.5962(2) 0.37925(19) 0.0427(6) Uani 1 1 d . H .
C30 C 0.7971(4) 0.6881(3) 0.3268(3) 0.0624(10) Uani 1 1 d . . .
F1 F 0.8754(11) 0.7698(10) 0.3797(10) 0.044(2) Uani 0.30 1 d P H 1
F2 F 0.6436(6) 0.7023(5) 0.3340(5) 0.0431(13) Uani 0.30 1 d P H 1
F3 F 0.7959(14) 0.6770(6) 0.2446(5) 0.069(3) Uani 0.30 1 d P H 1
F3' F 0.9328(13) 0.7152(6) 0.2775(5) 0.050(2) Uani 0.20 1 d P H 2
F2' F 0.6936(18) 0.6763(8) 0.2642(14) 0.099(7) Uani 0.20 1 d P H 2
F1' F 0.8275(17) 0.7719(15) 0.3885(18) 0.097(4) Uani 0.20 1 d P H 2
H30A H 0.8952 0.7323 0.3254 0.071 Uiso 0.50 1 d P L 3
H30B H 0.7458 0.6642 0.2626 0.071 Uiso 0.50 1 d P M 3
H30C H 0.7418 0.7259 0.3601 0.071 Uiso 0.50 1 d P N 3
C8 C 0.9642(3) 0.70017(18) 0.63816(18) 0.0319(5) Uani 1 1 d . O .
C9 C 1.0692(3) 0.75677(19) 0.58652(19) 0.0350(5) Uani 1 1 d . . .
H9 H 1.1092 0.7214 0.5409 0.042 Uiso 1 1 calc R . .
C10 C 1.1155(3) 0.8632(2) 0.60085(19) 0.0354(5) Uani 1 1 d . O .
C19 C 1.2372(3) 0.9229(2) 0.5474(2) 0.0389(6) Uani 1 1 d . . .
C20' C 1.2034(6) 0.8881(4) 0.4448(4) 0.0542(12) Uani 0.65 1 d P O 2
H20D H 1.1928 0.8140 0.4345 0.081 Uiso 0.65 1 calc PR O 2
H20E H 1.2849 0.9257 0.4131 0.081 Uiso 0.65 1 calc PR O 2
H20F H 1.1100 0.9011 0.4178 0.081 Uiso 0.65 1 calc PR O 2
C20 C 1.2634(10) 0.8499(6) 0.4573(6) 0.0378(16) Uani 0.35 1 d P O 1
H20A H 1.3061 0.7970 0.4820 0.057 Uiso 0.35 1 calc PR O 1
H20B H 1.3322 0.8925 0.4201 0.057 Uiso 0.35 1 calc PR O 1
H20C H 1.1675 0.8167 0.4160 0.057 Uiso 0.35 1 calc PR O 1
C22' C 1.3857(5) 0.9048(4) 0.5949(4) 0.0461(11) Uani 0.65 1 d P O 2
H22D H 1.4001 0.9242 0.6645 0.069 Uiso 0.65 1 calc PR O 2
H22E H 1.4698 0.9472 0.5683 0.069 Uiso 0.65 1 calc PR O 2
H22F H 1.3805 0.8319 0.5819 0.069 Uiso 0.65 1 calc PR O 2
C22 C 1.3727(10) 0.9628(10) 0.6124(7) 0.058(3) Uani 0.35 1 d P O 1
H22A H 1.3576 1.0081 0.6652 0.087 Uiso 0.35 1 calc PR O 1
H22B H 1.4502 1.0023 0.5787 0.087 Uiso 0.35 1 calc PR O 1
H22C H 1.4042 0.9058 0.6381 0.087 Uiso 0.35 1 calc PR O 1
C21' C 1.2630(6) 1.0421(4) 0.5641(4) 0.0544(12) Uani 0.65 1 d P O 2
H21D H 1.1713 1.0585 0.5388 0.082 Uiso 0.65 1 calc PR O 2
H21E H 1.3445 1.0769 0.5309 0.082 Uiso 0.65 1 calc PR O 2
H21F H 1.2895 1.0656 0.6331 0.082 Uiso 0.65 1 calc PR O 2
C21 C 1.1814(11) 1.0049(7) 0.4960(7) 0.051(2) Uani 0.35 1 d P O 1
H21A H 1.0935 0.9706 0.4479 0.077 Uiso 0.35 1 calc PR O 1
H21B H 1.2608 1.0454 0.4644 0.077 Uiso 0.35 1 calc PR O 1
H21C H 1.1547 1.0507 0.5432 0.077 Uiso 0.35 1 calc PR O 1
C11 C 1.0556(3) 0.91408(19) 0.66872(18) 0.0349(5) Uani 1 1 d . . .
H11 H 1.0888 0.9873 0.6788 0.042 Uiso 1 1 calc R O .
C12 C 0.9500(3) 0.86267(18) 0.72220(17) 0.0315(5) Uani 1 1 d . O .
C23 C 0.8910(3) 0.91938(19) 0.79914(18) 0.0339(5) Uani 1 1 d . . .
C26 C 0.9592(3) 1.0367(2) 0.8070(2) 0.0417(6) Uani 1 1 d . O .
H26A H 1.0682 1.0537 0.8232 0.063 Uiso 1 1 calc R . .
H26B H 0.9199 1.0701 0.8573 0.063 Uiso 1 1 calc R . .
H26C H 0.9331 1.0611 0.7455 0.063 Uiso 1 1 calc R . .
C24 C 0.9320(3) 0.8855(2) 0.89803(19) 0.0435(6) Uani 1 1 d . O .
H24A H 0.8836 0.8116 0.8970 0.065 Uiso 1 1 calc R . .
H24B H 0.8978 0.9244 0.9473 0.065 Uiso 1 1 calc R . .
H24C H 1.0407 0.8991 0.9128 0.065 Uiso 1 1 calc R . .
C25 C 0.7208(3) 0.8975(2) 0.7750(2) 0.0396(6) Uani 1 1 d . O .
H25A H 0.6953 0.9187 0.7118 0.059 Uiso 1 1 calc R . .
H25B H 0.6856 0.9364 0.8237 0.059 Uiso 1 1 calc R . .
H25C H 0.6727 0.8236 0.7742 0.059 Uiso 1 1 calc R . .
C7 C 0.9062(3) 0.75517(18) 0.70383(17) 0.0300(5) Uani 1 1 d . . .
C1 C 0.7737(3) 0.59886(18) 0.75220(16) 0.0289(5) Uani 1 1 d . . .
C6 C 0.6805(3) 0.55212(18) 0.81120(17) 0.0311(5) Uani 1 1 d . O .
H6 H 0.6377 0.5923 0.8506 0.037 Uiso 1 1 calc R . .
C5 C 0.6460(3) 0.44434(18) 0.81497(16) 0.0296(5) Uani 1 1 d . . .

loop_
_atom_site_aniso_label
_atom_site_aniso_U_11
_atom_site_aniso_U_22
_atom_site_aniso_U_33
_atom_site_aniso_U_23
_atom_site_aniso_U_13
_atom_site_aniso_U_12
Co1 0.0342(3) 0.0343(3) 0.0398(3) 0.0123(2) 0.01458(19) 0.01496(19)
Co2 0.0321(2) 0.0280(2) 0.0351(2) 0.00804(18) 0.01222(18) 0.01011(18)
O5 0.0372(9) 0.0295(8) 0.0363(9) 0.0048(7) 0.0120(7) 0.0108(7)
O6 0.0389(9) 0.0346(9) 0.0408(9) 0.0101(8) 0.0137(7) 0.0147(7)
N2 0.0353(10) 0.0252(10) 0.0357(10) 0.0047(8) 0.0121(8) 0.0096(8)
O2 0.0487(10) 0.0247(8) 0.0406(9) 0.0056(7) 0.0212(8) 0.0122(7)
O1 0.0409(9) 0.0238(8) 0.0365(9) 0.0062(7) 0.0170(7) 0.0098(7)
O4 0.0386(9) 0.0377(9) 0.0384(9) 0.0074(8) 0.0135(7) 0.0161(7)
O3 0.0456(10) 0.0399(10) 0.0386(9) 0.0099(8) 0.0169(8) 0.0199(8)
N1 0.0361(10) 0.0295(10) 0.0345(10) 0.0057(8) 0.0131(8) 0.0118(8)
C35 0.0391(15) 0.0457(16) 0.0619(18) 0.0091(14) 0.0070(13) 0.0069(12)
F7 0.0326(16) 0.059(2) 0.064(2) 0.0309(18) 0.0138(14) 0.0118(14)
F9 0.0292(15) 0.062(2) 0.057(2) 0.0195(17) -0.0016(14) 0.0047(14)
F8 0.070(3) 0.041(2) 0.126(4) -0.031(2) 0.049(3) -0.0148(19)
C32 0.0332(12) 0.0379(13) 0.0363(12) -0.0010(10) 0.0054(10) 0.0085(10)
C33 0.0391(14) 0.0411(15) 0.0544(16) 0.0100(13) 0.0010(12) 0.0097(11)
C34 0.0428(14) 0.0357(13) 0.0463(14) 0.0058(11) 0.0062(11) 0.0151(11)
C36 0.0497(18) 0.0478(18) 0.076(2) 0.0252(17) 0.0037(16) 0.0166(14)
F10 0.071(3) 0.086(4) 0.141(5) 0.059(4) -0.006(3) 0.032(3)
F12 0.282(10) 0.119(5) 0.104(4) 0.083(4) 0.118(6) 0.147(6)
F11 0.171(6) 0.041(2) 0.138(5) -0.001(3) -0.083(5) 0.040(3)
C14 0.0354(12) 0.0283(12) 0.0380(12) 0.0061(10) 0.0116(10) 0.0101(9)
C15 0.0432(14) 0.0303(12) 0.0515(15) 0.0097(11) 0.0235(12) 0.0118(10)
C16 0.0502(16) 0.0322(13) 0.0587(17) 0.0120(12) 0.0291(13) 0.0102(11)
C17 0.0548(16) 0.0254(12) 0.0585(17) 0.0091(12) 0.0252(13) 0.0116(11)
C18 0.0494(15) 0.0280(12) 0.0496(15) 0.0055(11) 0.0207(12) 0.0139(11)
C13 0.0378(12) 0.0284(12) 0.0369(12) 0.0065(10) 0.0135(10) 0.0097(9)
C4 0.0361(12) 0.0236(11) 0.0317(11) 0.0031(9) 0.0076(9) 0.0105(9)
C3 0.0419(13) 0.0281(11) 0.0314(11) 0.0036(9) 0.0130(10) 0.0128(10)
C2 0.0320(11) 0.0282(11) 0.0313(11) 0.0038(9) 0.0093(9) 0.0097(9)
C31 0.0428(15) 0.0494(17) 0.0539(17) 0.0022(14) 0.0022(13) 0.0129(13)
F5 0.048(2) 0.076(3) 0.078(3) 0.027(2) 0.0111(19) 0.0119(19)
F6 0.088(3) 0.071(3) 0.090(3) -0.022(3) 0.025(3) -0.012(3)
F4 0.048(2) 0.091(3) 0.081(3) 0.024(3) 0.001(2) 0.017(2)
C29 0.0444(14) 0.0413(14) 0.0378(13) -0.0027(11) 0.0014(11) 0.0174(11)
C28 0.0473(16) 0.0411(16) 0.0646(19) 0.0038(14) -0.0138(14) 0.0115(13)
C27 0.0528(16) 0.0362(14) 0.0374(13) -0.0026(11) -0.0049(11) 0.0175(12)
C30 0.073(2) 0.0377(16) 0.067(2) 0.0070(16) -0.0189(18) 0.0143(15)
F1 0.039(6) 0.023(3) 0.069(5) 0.002(3) -0.012(4) 0.016(4)
F2 0.032(3) 0.039(3) 0.061(4) 0.014(3) 0.001(2) 0.016(2)
F3 0.150(9) 0.059(5) 0.030(3) 0.024(3) 0.036(5) 0.068(6)
F3' 0.095(7) 0.030(4) 0.022(3) 0.015(3) -0.001(4) 0.014(4)
F2' 0.089(10) 0.031(5) 0.138(14) 0.035(8) -0.084(10) -0.007(6)
F1' 0.089(10) 0.031(5) 0.138(14) 0.035(8) -0.084(10) -0.007(6)
C8 0.0324(12) 0.0278(11) 0.0376(12) 0.0065(10) 0.0109(9) 0.0090(9)
C9 0.0357(12) 0.0321(12) 0.0415(13) 0.0068(10) 0.0150(10) 0.0119(10)
C10 0.0323(12) 0.0337(13) 0.0416(13) 0.0102(11) 0.0109(10) 0.0081(10)
C19 0.0368(13) 0.0345(13) 0.0483(14) 0.0095(11) 0.0187(11) 0.0083(10)
C20' 0.057(3) 0.052(3) 0.047(3) 0.012(2) 0.023(2) -0.003(2)
C20 0.042(4) 0.030(4) 0.048(4) 0.011(3) 0.020(3) 0.012(3)
C22' 0.036(2) 0.040(3) 0.062(3) 0.010(2) 0.017(2) 0.006(2)
C22 0.038(5) 0.077(8) 0.043(5) 0.001(5) 0.010(4) -0.010(5)
C21' 0.055(3) 0.035(2) 0.080(4) 0.017(2) 0.036(3) 0.010(2)
C21 0.066(6) 0.038(4) 0.063(5) 0.017(4) 0.041(5) 0.019(4)
C11 0.0347(12) 0.0294(12) 0.0400(13) 0.0071(10) 0.0076(10) 0.0066(9)
C12 0.0341(12) 0.0280(11) 0.0335(11) 0.0054(9) 0.0061(9) 0.0100(9)
C23 0.0403(13) 0.0264(11) 0.0350(12) 0.0008(9) 0.0098(10) 0.0085(9)
C26 0.0497(15) 0.0277(12) 0.0465(14) 0.0003(11) 0.0118(12) 0.0082(11)
C24 0.0598(17) 0.0360(14) 0.0343(12) 0.0017(11) 0.0082(11) 0.0135(12)
C25 0.0422(14) 0.0308(12) 0.0480(14) 0.0010(11) 0.0140(11) 0.0119(10)
C7 0.0298(11) 0.0278(11) 0.0328(11) 0.0051(9) 0.0094(9) 0.0064(9)
C1 0.0335(11) 0.0249(11) 0.0300(11) 0.0022(9) 0.0084(9) 0.0097(9)
C6 0.0370(12) 0.0275(11) 0.0316(11) 0.0037(9) 0.0116(9) 0.0109(9)
C5 0.0329(11) 0.0271(11) 0.0305(11) 0.0042(9) 0.0077(9) 0.0100(9)

loop_
_atom_type_symbol
_atom_type_description
_atom_type_scat_dispersion_real
_atom_type_scat_dispersion_imag
_atom_type_scat_source
C C 0.0047 0.0021 'International Tables Vol C Tables 4.2.6.8 and 6.1.1.4'
H H 0.0000 0.0000 'International Tables Vol C Tables 4.2.6.8 and 6.1.1.4'
Co Co 0.3523 1.1772 'International Tables Vol C Tables 4.2.6.8 and 6.1.1.4'
F F 0.0226 0.0132 'International Tables Vol C Tables 4.2.6.8 and 6.1.1.4'
N N 0.0086 0.0042 'International Tables Vol C Tables 4.2.6.8 and 6.1.1.4'
O O 0.0148 0.0078 'International Tables Vol C Tables 4.2.6.8 and 6.1.1.4'

loop_
_geom_angle_atom_site_label_1
_geom_angle_atom_site_label_2
_geom_angle_atom_site_label_3
_geom_angle
_geom_angle_site_symmetry_1
_geom_angle_site_symmetry_3
_geom_angle_publ_flag
O3 Co1 O3 180.00(8) 2_766 . ?
O3 Co1 O4 87.63(8) 2_766 2_766 ?
O3 Co1 O4 92.37(8) . 2_766 ?
O3 Co1 O4 92.37(8) 2_766 . ?
O3 Co1 O4 87.63(8) . . ?
O4 Co1 O4 180.00(10) 2_766 . ?
O3 Co1 N1 88.22(7) 2_766 2_766 ?
O3 Co1 N1 91.78(7) . 2_766 ?
O4 Co1 N1 85.98(8) 2_766 2_766 ?
O4 Co1 N1 94.02(8) . 2_766 ?
O3 Co1 N1 91.78(7) 2_766 . ?
O3 Co1 N1 88.22(7) . . ?
O4 Co1 N1 94.02(8) 2_766 . ?
O4 Co1 N1 85.98(8) . . ?
N1 Co1 N1 180.00(7) 2_766 . ?
O5 Co2 O5 180.00(10) 2_667 . ?
O5 Co2 O6 87.57(8) 2_667 2_667 ?
O5 Co2 O6 92.43(8) . 2_667 ?
O5 Co2 O6 92.43(8) 2_667 . ?
O5 Co2 O6 87.57(8) . . ?
O6 Co2 O6 180.000(1) 2_667 . ?
O5 Co2 N2 89.31(7) 2_667 . ?
O5 Co2 N2 90.69(7) . . ?
O6 Co2 N2 86.27(7) 2_667 . ?
O6 Co2 N2 93.73(7) . . ?
O5 Co2 N2 90.69(7) 2_667 2_667 ?
O5 Co2 N2 89.31(7) . 2_667 ?
O6 Co2 N2 93.73(7) 2_667 2_667 ?
O6 Co2 N2 86.27(7) . 2_667 ?
N2 Co2 N2 180.000(1) . 2_667 ?
C32 O5 Co2 127.14(17) . . ?
C34 O6 Co2 127.29(18) . . ?
C5 N2 C14 115.8(2) . . ?
C5 N2 Co2 120.37(15) . . ?
C14 N2 Co2 122.87(15) . . ?
C4 O2 C13 118.25(19) . . ?
C1 O1 C7 119.07(18) . . ?
C29 O4 Co1 127.15(19) . . ?
C27 O3 Co1 127.1(2) . . ?
C2 N1 C8 116.5(2) . . ?
C2 N1 Co1 122.03(16) . . ?
C8 N1 Co1 121.27(15) . . ?
F8 C35 F9 111.9(4) . . ?
F8 C35 F7 109.8(4) . . ?
F9 C35 F7 101.7(3) . . ?
F8 C35 C32 114.5(3) . . ?
F9 C35 C32 111.5(3) . . ?
F7 C35 C32 106.6(3) . . ?
O5 C32 C33 127.1(2) . . ?
O5 C32 C35 114.3(3) . . ?
C33 C32 C35 118.5(3) . . ?
C32 C33 C34 122.7(3) . . ?
O6 C34 C33 126.3(3) . . ?
O6 C34 C36 115.4(3) . . ?
C33 C34 C36 118.3(3) . . ?
F12 C36 F10 112.5(6) . . ?
F12 C36 F11 110.1(6) . . ?
F10 C36 F11 96.2(5) . . ?
F12 C36 C34 116.3(4) . . ?
F10 C36 C34 111.8(3) . . ?
F11 C36 C34 108.0(3) . . ?
C13 C14 C15 117.1(2) . . ?
C13 C14 N2 121.8(2) . . ?
C15 C14 N2 121.1(2) . . ?
C16 C15 C14 120.8(2) . . ?
C15 C16 C17 120.6(2) . . ?
C18 C17 C16 119.9(2) . . ?
C17 C18 C13 119.0(2) . . ?
O2 C13 C18 116.0(2) . . ?
O2 C13 C14 121.5(2) . . ?
C18 C13 C14 122.5(2) . . ?
C3 C4 O2 117.3(2) . . ?
C3 C4 C5 123.9(2) . . ?
O2 C4 C5 118.8(2) . . ?
C4 C3 C2 120.7(2) . . ?
N1 C2 C3 122.5(2) . . ?
N1 C2 C1 122.2(2) . . ?
C3 C2 C1 115.3(2) . . ?
F6 C31 F5 112.0(4) . . ?
F6 C31 F4 111.7(4) . . ?
F5 C31 F4 105.7(4) . . ?
F6 C31 C29 109.7(3) . . ?
F5 C31 C29 107.7(3) . . ?
F4 C31 C29 109.9(3) . . ?
O4 C29 C28 126.4(3) . . ?
O4 C29 C31 115.3(3) . . ?
C28 C29 C31 118.3(3) . . ?
C29 C28 C27 123.1(3) . . ?
O3 C27 C28 126.9(3) . . ?
O3 C27 C30 115.2(3) . . ?
C28 C27 C30 117.9(3) . . ?
F3 C30 F2' 52.1(11) . . ?
F3 C30 F1 122.5(9) . . ?
F2' C30 F1 129.5(8) . . ?
F3 C30 F1' 131.7(12) . . ?
F2' C30 F1' 115.8(12) . . ?
F1 C30 F1' 21.7(8) . . ?
F3 C30 F3' 54.6(6) . . ?
F2' C30 F3' 104.7(12) . . ?
F1 C30 F3' 79.5(7) . . ?
F1' C30 F3' 99.6(9) . . ?
F3 C30 F2 102.7(6) . . ?
F2' C30 F2 51.4(12) . . ?
F1 C30 F2 97.9(5) . . ?
F1' C30 F2 76.6(7) . . ?
F3' C30 F2 146.2(5) . . ?
F3 C30 C27 115.6(4) . . ?
F2' C30 C27 118.3(6) . . ?
F1 C30 C27 108.1(7) . . ?
F1' C30 C27 110.3(11) . . ?
F3' C30 C27 105.5(4) . . ?
F2 C30 C27 107.2(4) . . ?
C9 C8 C7 117.8(2) . . ?
C9 C8 N1 119.8(2) . . ?
C7 C8 N1 122.3(2) . . ?
C10 C9 C8 121.0(2) . . ?
C9 C10 C11 118.7(2) . . ?
C9 C10 C19 119.8(2) . . ?
C11 C10 C19 121.4(2) . . ?
C22 C19 C20' 133.1(5) . . ?
C22 C19 C10 109.3(4) . . ?
C20' C19 C10 111.4(3) . . ?
C22 C19 C21 114.6(7) . . ?
C20' C19 C21 72.0(5) . . ?
C10 C19 C21 109.3(4) . . ?
C22 C19 C22' 32.8(5) . . ?
C20' C19 C22' 112.2(4) . . ?
C10 C19 C22' 105.6(3) . . ?
C21 C19 C22' 140.1(5) . . ?
C22 C19 C21' 74.0(6) . . ?
C20' C19 C21' 109.7(4) . . ?
C10 C19 C21' 112.5(3) . . ?
C21 C19 C21' 42.9(4) . . ?
C22' C19 C21' 105.2(3) . . ?
C22 C19 C20 109.6(6) . . ?
C20' C19 C20 32.2(4) . . ?
C10 C19 C20 111.8(3) . . ?
C21 C19 C20 102.1(5) . . ?
C22' C19 C20 81.9(4) . . ?
C21' C19 C20 130.9(4) . . ?
C12 C11 C10 123.4(2) . . ?
C11 C12 C7 115.3(2) . . ?
C11 C12 C23 122.6(2) . . ?
C7 C12 C23 122.0(2) . . ?
C12 C23 C26 111.8(2) . . ?
C12 C23 C25 110.7(2) . . ?
C26 C23 C25 107.1(2) . . ?
C12 C23 C24 109.9(2) . . ?
C26 C23 C24 107.3(2) . . ?
C25 C23 C24 109.8(2) . . ?
O1 C7 C12 116.7(2) . . ?
O1 C7 C8 119.5(2) . . ?
C12 C7 C8 123.8(2) . . ?
O1 C1 C6 116.4(2) . . ?
O1 C1 C2 119.8(2) . . ?
C6 C1 C2 123.8(2) . . ?
C1 C6 C5 121.0(2) . . ?
N2 C5 C6 121.0(2) . . ?
N2 C5 C4 123.7(2) . . ?
C6 C5 C4 115.3(2) . . ?

loop_
_geom_bond_atom_site_label_1
_geom_bond_atom_site_label_2
_geom_bond_distance
_geom_bond_site_symmetry_2
_geom_bond_publ_flag
Co1 O3 2.0206(19) 2_766 ?
Co1 O3 2.0206(19) . ?
Co1 O4 2.035(2) 2_766 ?
Co1 O4 2.035(2) . ?
Co1 N1 2.387(2) 2_766 ?
Co1 N1 2.387(2) . ?
Co2 O5 2.0218(19) 2_667 ?
Co2 O5 2.0218(19) . ?
Co2 O6 2.0290(19) 2_667 ?
Co2 O6 2.0290(19) . ?
Co2 N2 2.363(2) . ?
Co2 N2 2.363(2) 2_667 ?
O5 C32 1.259(3) . ?
O6 C34 1.255(3) . ?
N2 C5 1.324(3) . ?
N2 C14 1.403(3) . ?
O2 C4 1.361(3) . ?
O2 C13 1.373(3) . ?
O1 C1 1.350(3) . ?
O1 C7 1.376(3) . ?
O4 C29 1.253(3) . ?
O3 C27 1.251(3) . ?
N1 C2 1.325(3) . ?
N1 C8 1.407(3) . ?
C35 F8 1.214(5) . ?
C35 F9 1.366(5) . ?
C35 F7 1.380(5) . ?
C35 C32 1.522(4) . ?
C32 C33 1.390(4) . ?
C33 C34 1.400(4) . ?
C34 C36 1.512(4) . ?
C36 F12 1.124(6) . ?
C36 F10 1.354(6) . ?
C36 F11 1.376(6) . ?
C14 C13 1.397(3) . ?
C14 C15 1.401(3) . ?
C15 C16 1.378(4) . ?
C16 C17 1.391(4) . ?
C17 C18 1.380(4) . ?
C18 C13 1.383(3) . ?
C4 C3 1.353(3) . ?
C4 C5 1.460(3) . ?
C3 C2 1.425(3) . ?
C2 C1 1.456(3) . ?
C31 F6 1.237(5) . ?
C31 F5 1.324(5) . ?
C31 F4 1.346(5) . ?
C31 C29 1.515(4) . ?
C29 C28 1.389(4) . ?
C28 C27 1.400(4) . ?
C27 C30 1.520(4) . ?
C30 F3 1.158(7) . ?
C30 F2' 1.194(10) . ?
C30 F1 1.272(13) . ?
C30 F1' 1.32(2) . ?
C30 F3' 1.506(11) . ?
C30 F2 1.524(7) . ?
C8 C9 1.399(3) . ?
C8 C7 1.402(3) . ?
C9 C10 1.380(4) . ?
C10 C11 1.402(4) . ?
C10 C19 1.533(3) . ?
C19 C22 1.417(10) . ?
C19 C20' 1.456(6) . ?
C19 C21 1.545(10) . ?
C19 C22' 1.561(6) . ?
C19 C21' 1.563(5) . ?
C19 C20 1.638(8) . ?
C11 C12 1.394(3) . ?
C12 C7 1.397(3) . ?
C12 C23 1.531(3) . ?
C23 C26 1.534(3) . ?
C23 C25 1.535(4) . ?
C23 C24 1.540(4) . ?
C1 C6 1.355(3) . ?
C6 C5 1.416(3) . ?
